data_7227683
loop_
_publ_author_name
'Hasan, Phool'
'Aneja, Babita'
'Masood, Mir M.'
'Ahmad, Md. Belal'
'Yadava, Umesh'
'Daniliuc, Constantin G.'
'Abid, Mohammad'

_publ_section_title
;
 Efficient synthesis of novel N-substituted 2-carboxy-4-quinolones via
 lithium bis(trimethylsilyl)amide (LiHMDS)-induced in situ
 cyclocondensation reaction
;
_journal_issue 19
_journal_name_full 'RSC Adv.'
_journal_page_first 11367
_journal_paper_doi 10.1039/C6RA28631C
_journal_volume 7
_journal_year 2017
_chemical_formula_sum 'C24 H21 N3 O'
_chemical_formula_weight 367.44
_space_group_crystal_system triclinic
_space_group_IT_number 2
_space_group_name_Hall '-P 1'
_space_group_name_H-M_alt 'P -1'
_symmetry_space_group_name_Hall '-P 1'
_symmetry_space_group_name_H-M 'P -1'
_atom_sites_solution_hydrogens mixed
_audit_update_record
;
2017-01-31 deposited with the CCDC.
2017-02-07 downloaded from the CCDC.
;
_cell_angle_alpha 91.269(2)
_cell_angle_beta 94.756(2)
_cell_angle_gamma 114.531(2)
_cell_formula_units_Z 2
_cell_length_a 8.5010(4)
_cell_length_b 8.6149(4)
_cell_length_c 13.9713(6)
_cell_measurement_reflns_used 7830
_cell_measurement_temperature 100.(2)
_cell_measurement_theta_max 27.5791
_cell_measurement_theta_min 2.8318
_cell_volume 925.82(7)
_computing_cell_refinement 'SAINT V8.34A (Bruker AXS Inc., 2013)'
_computing_data_collection
;
APEX2 v.2014.1-1 (Bruker AXS Inc., 2014)

;
_computing_data_reduction 'SAINT V8.34A (Bruker AXS Inc., 2013)'
_computing_molecular_graphics 'XP (Sheldrick, 2014)'
_computing_publication_material 'SHELXL-2014 (Sheldrick, 2014)'
_computing_structure_refinement 'SHELXL-2014/7 (Sheldrick, 2014)'
_computing_structure_solution 'SHELXL-2014 (Sheldrick, 2014)'
_diffrn_ambient_temperature 100.(2)
_diffrn_detector_area_resol_mean 10.4167
_diffrn_measured_fraction_theta_full 0.996
_diffrn_measured_fraction_theta_max 0.996
_diffrn_measurement_device_type 'Bruker D8 Venture PHOTON 100 CMOS'
_diffrn_measurement_method 'omega and phi scans'
_diffrn_radiation_monochromator 'MX mirror'
_diffrn_radiation_type 'Mo K\a'
_diffrn_radiation_wavelength 0.71073
_diffrn_reflns_av_R_equivalents 0.0492
_diffrn_reflns_av_unetI/netI 0.0392
_diffrn_reflns_limit_h_max 10
_diffrn_reflns_limit_h_min -10
_diffrn_reflns_limit_k_max 11
_diffrn_reflns_limit_k_min -11
_diffrn_reflns_limit_l_max 17
_diffrn_reflns_limit_l_min -17
_diffrn_reflns_number 16565
_diffrn_reflns_theta_full 27.10
_diffrn_reflns_theta_max 27.10
_diffrn_reflns_theta_min 2.60
_diffrn_source 'Mo ImS'
_diffrn_source_type 'micro focus tube'
_exptl_absorpt_coefficient_mu 0.082
_exptl_absorpt_correction_T_max 0.98
_exptl_absorpt_correction_T_min 0.87
_exptl_absorpt_correction_type multi-scan
_exptl_absorpt_process_details
;
Bruker AXS (2014). SADABS, Version 2014/2, Bruker AXS Inc., Madison, Wisconsin,
USA.
;
_exptl_crystal_colour colourless
_exptl_crystal_density_diffrn 1.318
_exptl_crystal_density_method 'not measured'
_exptl_crystal_description prism
_exptl_crystal_F_000 388
_exptl_crystal_size_max 0.381
_exptl_crystal_size_mid 0.370
_exptl_crystal_size_min 0.181
_refine_diff_density_max 0.275
_refine_diff_density_min -0.307
_refine_ls_extinction_method none
_refine_ls_goodness_of_fit_ref 1.055
_refine_ls_hydrogen_treatment mixed
_refine_ls_matrix_type full
_refine_ls_number_parameters 258
_refine_ls_number_reflns 4057
_refine_ls_number_restraints 0
_refine_ls_restrained_S_all 1.055
_refine_ls_R_factor_all 0.0529
_refine_ls_R_factor_gt 0.0427
_refine_ls_shift/su_max 0.000
_refine_ls_shift/su_mean 0.000
_refine_ls_structure_factor_coef Fsqd
_refine_ls_weighting_details 'w=1/[\s^2^(Fo^2^)+(0.0492P)^2^+0.3840P] where P=(Fo^2^+2Fc^2^)/3'
_refine_ls_weighting_scheme calc
_refine_ls_wR_factor_gt 0.1031
_refine_ls_wR_factor_ref 0.1095
_reflns_number_gt 3425
_reflns_number_total 4057
_reflns_threshold_expression 'I > 2\s(I)'
_cod_data_source_file c6ra28631c2.cif
_cod_data_source_block dan8113
_cod_database_code 7227683

loop_
_space_group_symop_operation_xyz
'x, y, z'
'-x, -y, -z'

loop_
_atom_site_type_symbol
_atom_site_label
_atom_site_fract_x
_atom_site_fract_y
_atom_site_fract_z
_atom_site_U_iso_or_equiv
_atom_site_adp_type
_atom_site_calc_flag
_atom_site_refinement_flags_adp
_atom_site_refinement_flags_posn
_atom_site_occupancy
N N1 0.39629(13) 0.70184(13) 0.48484(7) 0.0123(2) Uani d . . 1
N N2 0.57258(13) 0.77591(14) 0.50369(7) 0.0128(2) Uani d . . 1
N N3 0.39960(14) 0.52757(14) 0.78128(7) 0.0137(2) Uani d . . 1
H H1 0.404(2) 0.634(2) 0.7852(12) 0.022(4) Uiso d . . 1
O O1 0.36998(14) 0.77580(13) 0.88310(7) 0.0220(2) Uani d . . 1
C C1 0.60536(16) 0.70197(16) 0.58168(8) 0.0120(3) Uani d . . 1
C C2 0.44870(16) 0.57883(16) 0.61273(9) 0.0123(3) Uani d . . 1
C C3 0.31987(16) 0.58416(16) 0.54915(9) 0.0133(3) Uani d . . 1
H H3 0.1986 0.5175 0.5498 0.016 Uiso calc U R 1
C C4 0.42098(17) 0.45529(16) 0.69026(9) 0.0139(3) Uani d . . 1
H H4A 0.3162 0.3489 0.6705 0.017 Uiso calc U R 1
H H4B 0.5218 0.4257 0.6992 0.017 Uiso calc U R 1
C C11 0.31318(16) 0.74567(16) 0.40392(9) 0.0124(3) Uani d . . 1
C C12 0.14353(17) 0.63630(17) 0.36921(9) 0.0166(3) Uani d . . 1
H H12 0.0844 0.5318 0.3983 0.02 Uiso calc U R 1
C C13 0.06157(17) 0.68144(18) 0.29170(10) 0.0187(3) Uani d . . 1
H H13 -0.0548 0.6081 0.2684 0.022 Uiso calc U R 1
C C14 0.14793(18) 0.83271(18) 0.24786(9) 0.0182(3) Uani d . . 1
H H14 0.0904 0.864 0.1957 0.022 Uiso calc U R 1
C C15 0.31909(18) 0.93784(17) 0.28094(9) 0.0181(3) Uani d . . 1
H H15 0.38 1.0393 0.2496 0.022 Uiso calc U R 1
C C16 0.40242(17) 0.89603(17) 0.35949(9) 0.0155(3) Uani d . . 1
H H16 0.519 0.9693 0.3825 0.019 Uiso calc U R 1
C C21 0.78580(16) 0.74896(16) 0.62157(9) 0.0128(3) Uani d . . 1
C C22 0.92130(17) 0.81461(16) 0.56241(9) 0.0147(3) Uani d . . 1
H H22 0.8956 0.8285 0.4965 0.018 Uiso calc U R 1
C C23 1.09197(17) 0.85941(17) 0.59885(10) 0.0171(3) Uani d . . 1
H H23 1.1826 0.9051 0.5581 0.021 Uiso calc U R 1
C C24 1.13143(17) 0.83759(17) 0.69529(10) 0.0176(3) Uani d . . 1
H H24 1.2483 0.8668 0.7201 0.021 Uiso calc U R 1
C C25 0.99814(17) 0.77278(17) 0.75467(9) 0.0170(3) Uani d . . 1
H H25 1.0242 0.7576 0.8203 0.02 Uiso calc U R 1
C C26 0.82738(17) 0.73018(17) 0.71862(9) 0.0153(3) Uani d . . 1
H H26 0.7376 0.6878 0.7601 0.018 Uiso calc U R 1
C C31 0.34081(15) 0.43079(16) 0.85761(9) 0.0128(3) Uani d . . 1
C C32 0.30048(16) 0.50025(17) 0.94129(9) 0.0145(3) Uani d . . 1
C C33 0.23795(18) 0.39232(18) 1.01673(9) 0.0194(3) Uani d . . 1
H H33 0.2108 0.4373 1.0726 0.023 Uiso calc U R 1
C C34 0.21454(19) 0.22399(19) 1.01273(10) 0.0239(3) Uani d . . 1
H H34 0.1716 0.1542 1.0647 0.029 Uiso calc U R 1
C C35 0.25506(19) 0.15807(18) 0.93098(10) 0.0223(3) Uani d . . 1
H H35 0.2396 0.0423 0.9274 0.027 Uiso calc U R 1
C C36 0.31729(17) 0.25862(17) 0.85517(9) 0.0174(3) Uani d . . 1
H H36 0.3448 0.2111 0.8004 0.021 Uiso calc U R 1
C C37 0.32146(17) 0.67875(18) 0.94909(9) 0.0177(3) Uani d . . 1
C C38 0.2798(2) 0.7469(2) 1.03982(10) 0.0267(3) Uani d . . 1
H H38A 0.326 0.8718 1.0404 0.04 Uiso calc U R 1
H H38B 0.333 0.7142 1.0962 0.04 Uiso calc U R 1
H H38C 0.1536 0.6989 1.0416 0.04 Uiso calc U R 1

loop_
_atom_site_aniso_label
_atom_site_aniso_U_11
_atom_site_aniso_U_22
_atom_site_aniso_U_33
_atom_site_aniso_U_12
_atom_site_aniso_U_13
_atom_site_aniso_U_23
N1 0.0095(5) 0.0161(5) 0.0111(5) 0.0051(4) 0.0012(4) 0.0004(4)
N2 0.0099(5) 0.0161(5) 0.0120(5) 0.0053(4) 0.0003(4) -0.0004(4)
N3 0.0179(5) 0.0138(5) 0.0094(5) 0.0062(4) 0.0034(4) 0.0015(4)
O1 0.0340(6) 0.0223(5) 0.0146(5) 0.0162(5) 0.0035(4) 0.0034(4)
C1 0.0138(6) 0.0139(6) 0.0091(6) 0.0066(5) 0.0021(5) -0.0002(4)
C2 0.0134(6) 0.0139(6) 0.0095(6) 0.0053(5) 0.0026(4) -0.0013(4)
C3 0.0126(6) 0.0151(6) 0.0116(6) 0.0047(5) 0.0036(5) 0.0002(5)
C4 0.0157(6) 0.0150(6) 0.0103(6) 0.0058(5) 0.0026(5) 0.0002(5)
C11 0.0137(6) 0.0167(6) 0.0097(6) 0.0093(5) 0.0011(5) -0.0016(5)
C12 0.0133(6) 0.0199(7) 0.0160(6) 0.0061(5) 0.0030(5) 0.0025(5)
C13 0.0131(6) 0.0259(7) 0.0163(6) 0.0080(5) -0.0017(5) -0.0006(5)
C14 0.0209(7) 0.0256(7) 0.0128(6) 0.0148(6) -0.0009(5) 0.0008(5)
C15 0.0222(7) 0.0174(6) 0.0160(6) 0.0093(6) 0.0027(5) 0.0031(5)
C16 0.0138(6) 0.0157(6) 0.0150(6) 0.0047(5) -0.0003(5) -0.0006(5)
C21 0.0134(6) 0.0125(6) 0.0129(6) 0.0058(5) 0.0008(5) 0.0002(5)
C22 0.0157(6) 0.0148(6) 0.0129(6) 0.0057(5) 0.0011(5) 0.0029(5)
C23 0.0145(6) 0.0178(6) 0.0178(6) 0.0051(5) 0.0040(5) 0.0039(5)
C24 0.0130(6) 0.0190(6) 0.0189(7) 0.0055(5) -0.0016(5) 0.0018(5)
C25 0.0191(7) 0.0195(6) 0.0124(6) 0.0086(5) -0.0016(5) 0.0015(5)
C26 0.0152(6) 0.0184(6) 0.0125(6) 0.0070(5) 0.0025(5) 0.0012(5)
C31 0.0086(6) 0.0173(6) 0.0108(6) 0.0040(5) -0.0009(4) 0.0015(5)
C32 0.0112(6) 0.0217(7) 0.0105(6) 0.0069(5) -0.0003(5) 0.0028(5)
C33 0.0170(7) 0.0280(7) 0.0116(6) 0.0075(6) 0.0027(5) 0.0037(5)
C34 0.0254(8) 0.0246(7) 0.0146(7) 0.0030(6) 0.0027(5) 0.0094(5)
C35 0.0273(8) 0.0160(6) 0.0188(7) 0.0049(6) -0.0027(6) 0.0041(5)
C36 0.0196(7) 0.0182(7) 0.0124(6) 0.0066(5) -0.0013(5) 0.0006(5)
C37 0.0176(7) 0.0263(7) 0.0127(6) 0.0130(6) 0.0000(5) 0.0008(5)
C38 0.0390(9) 0.0359(9) 0.0156(7) 0.0257(7) 0.0052(6) 0.0006(6)

loop_
_atom_type_symbol
_atom_type_description
_atom_type_scat_dispersion_real
_atom_type_scat_dispersion_imag
_atom_type_scat_source
C C 0.0033 0.0016 'International Tables Vol C Tables 4.2.6.8 and 6.1.1.4'
H H 0.0000 0.0000 'International Tables Vol C Tables 4.2.6.8 and 6.1.1.4'
N N 0.0061 0.0033 'International Tables Vol C Tables 4.2.6.8 and 6.1.1.4'
O O 0.0106 0.0060 'International Tables Vol C Tables 4.2.6.8 and 6.1.1.4'

loop_
_geom_angle_atom_site_label_1
_geom_angle_atom_site_label_2
_geom_angle_atom_site_label_3
_geom_angle
C3 N1 N2 111.72(10)
C3 N1 C11 127.43(11)
N2 N1 C11 120.82(10)
C1 N2 N1 104.83(10)
C31 N3 C4 122.49(11)
C31 N3 H1 116.1(10)
C4 N3 H1 120.2(11)
N2 C1 C2 111.16(11)
N2 C1 C21 119.90(11)
C2 C1 C21 128.92(11)
C3 C2 C1 104.48(11)
C3 C2 C4 124.89(11)
C1 C2 C4 130.40(11)
N1 C3 C2 107.81(11)
N1 C3 H3 126.1
C2 C3 H3 126.1
N3 C4 C2 111.27(10)
N3 C4 H4A 109.4
C2 C4 H4A 109.4
N3 C4 H4B 109.4
C2 C4 H4B 109.4
H4A C4 H4B 108.0
C16 C11 C12 120.52(12)
C16 C11 N1 119.92(11)
C12 C11 N1 119.56(11)
C13 C12 C11 119.37(12)
C13 C12 H12 120.3
C11 C12 H12 120.3
C12 C13 C14 120.69(12)
C12 C13 H13 119.7
C14 C13 H13 119.7
C15 C14 C13 119.42(12)
C15 C14 H14 120.3
C13 C14 H14 120.3
C14 C15 C16 120.66(12)
C14 C15 H15 119.7
C16 C15 H15 119.7
C15 C16 C11 119.28(12)
C15 C16 H16 120.4
C11 C16 H16 120.4
C26 C21 C22 118.41(12)
C26 C21 C1 121.50(11)
C22 C21 C1 120.09(11)
C23 C22 C21 120.81(12)
C23 C22 H22 119.6
C21 C22 H22 119.6
C22 C23 C24 120.23(12)
C22 C23 H23 119.9
C24 C23 H23 119.9
C25 C24 C23 119.45(12)
C25 C24 H24 120.3
C23 C24 H24 120.3
C26 C25 C24 120.38(12)
C26 C25 H25 119.8
C24 C25 H25 119.8
C25 C26 C21 120.69(12)
C25 C26 H26 119.7
C21 C26 H26 119.7
N3 C31 C36 120.37(11)
N3 C31 C32 121.16(12)
C36 C31 C32 118.47(11)
C33 C32 C31 118.10(12)
C33 C32 C37 120.27(12)
C31 C32 C37 121.63(11)
C34 C33 C32 122.59(13)
C34 C33 H33 118.7
C32 C33 H33 118.7
C33 C34 C35 118.75(12)
C33 C34 H34 120.6
C35 C34 H34 120.6
C36 C35 C34 120.95(13)
C36 C35 H35 119.5
C34 C35 H35 119.5
C35 C36 C31 121.13(12)
C35 C36 H36 119.4
C31 C36 H36 119.4
O1 C37 C32 122.27(12)
O1 C37 C38 118.15(13)
C32 C37 C38 119.57(12)
C37 C38 H38A 109.5
C37 C38 H38B 109.5
H38A C38 H38B 109.5
C37 C38 H38C 109.5
H38A C38 H38C 109.5
H38B C38 H38C 109.5

loop_
_geom_bond_atom_site_label_1
_geom_bond_atom_site_label_2
_geom_bond_distance
N1 C3 1.3592(16)
N1 N2 1.3622(14)
N1 C11 1.4240(16)
N2 C1 1.3411(16)
N3 C31 1.3653(16)
N3 C4 1.4612(15)
N3 H1 0.899(18)
O1 C37 1.2370(16)
C1 C2 1.4249(17)
C1 C21 1.4697(17)
C2 C3 1.3685(18)
C2 C4 1.4989(17)
C3 H3 0.95
C4 H4A 0.99
C4 H4B 0.99
C11 C16 1.3916(18)
C11 C12 1.3922(18)
C12 C13 1.3884(19)
C12 H12 0.95
C13 C14 1.389(2)
C13 H13 0.95
C14 C15 1.3881(19)
C14 H14 0.95
C15 C16 1.3915(18)
C15 H15 0.95
C16 H16 0.95
C21 C26 1.4026(17)
C21 C22 1.4027(17)
C22 C23 1.3846(18)
C22 H22 0.95
C23 C24 1.3972(18)
C23 H23 0.95
C24 C25 1.3910(19)
C24 H24 0.95
C25 C26 1.3871(18)
C25 H25 0.95
C26 H26 0.95
C31 C36 1.4113(18)
C31 C32 1.4312(18)
C32 C33 1.4085(18)
C32 C37 1.4731(19)
C33 C34 1.379(2)
C33 H33 0.95
C34 C35 1.394(2)
C34 H34 0.95
C35 C36 1.3802(19)
C35 H35 0.95
C36 H36 0.95
C37 C38 1.5135(18)
C38 H38A 0.98
C38 H38B 0.98
C38 H38C 0.98

loop_
_geom_hbond_atom_site_label_D
_geom_hbond_atom_site_label_H
_geom_hbond_atom_site_label_A
_geom_hbond_distance_DH
_geom_hbond_distance_HA
_geom_hbond_distance_DA
_geom_hbond_angle_DHA
N3 H1 O1 0.899(18) 1.934(17) 2.6518(15) 135.6(14)

loop_
_geom_torsion_atom_site_label_1
_geom_torsion_atom_site_label_2
_geom_torsion_atom_site_label_3
_geom_torsion_atom_site_label_4
_geom_torsion
C3 N1 N2 C1 -0.07(13)
C11 N1 N2 C1 -178.04(10)
N1 N2 C1 C2 0.31(13)
N1 N2 C1 C21 178.58(10)
N2 C1 C2 C3 -0.43(14)
C21 C1 C2 C3 -178.51(12)
N2 C1 C2 C4 174.22(12)
C21 C1 C2 C4 -3.9(2)
N2 N1 C3 C2 -0.20(14)
C11 N1 C3 C2 177.60(11)
C1 C2 C3 N1 0.37(14)
C4 C2 C3 N1 -174.66(11)
C31 N3 C4 C2 167.44(11)
C3 C2 C4 N3 -93.27(14)
C1 C2 C4 N3 93.05(15)
C3 N1 C11 C16 164.00(12)
N2 N1 C11 C16 -18.37(17)
C3 N1 C11 C12 -16.74(19)
N2 N1 C11 C12 160.88(11)
C16 C11 C12 C13 -2.24(19)
N1 C11 C12 C13 178.50(11)
C11 C12 C13 C14 1.0(2)
C12 C13 C14 C15 1.3(2)
C13 C14 C15 C16 -2.3(2)
C14 C15 C16 C11 1.0(2)
C12 C11 C16 C15 1.24(19)
N1 C11 C16 C15 -179.51(11)
N2 C1 C21 C26 155.09(12)
C2 C1 C21 C26 -27.0(2)
N2 C1 C21 C22 -24.78(18)
C2 C1 C21 C22 153.16(13)
C26 C21 C22 C23 0.16(19)
C1 C21 C22 C23 -179.97(12)
C21 C22 C23 C24 0.8(2)
C22 C23 C24 C25 -0.9(2)
C23 C24 C25 C26 -0.1(2)
C24 C25 C26 C21 1.1(2)
C22 C21 C26 C25 -1.11(19)
C1 C21 C26 C25 179.02(12)
C4 N3 C31 C36 7.48(18)
C4 N3 C31 C32 -172.06(11)
N3 C31 C32 C33 179.06(11)
C36 C31 C32 C33 -0.48(18)
N3 C31 C32 C37 -0.38(18)
C36 C31 C32 C37 -179.93(11)
C31 C32 C33 C34 0.0(2)
C37 C32 C33 C34 179.44(13)
C32 C33 C34 C35 0.3(2)
C33 C34 C35 C36 -0.1(2)
C34 C35 C36 C31 -0.4(2)
N3 C31 C36 C35 -178.84(12)
C32 C31 C36 C35 0.71(19)
C33 C32 C37 O1 -177.34(13)
C31 C32 C37 O1 2.1(2)
C33 C32 C37 C38 1.59(19)
C31 C32 C37 C38 -178.99(12)
